data_7008351
loop_
_publ_author_name
'Saatchi, Katayoun'
'Patrick, Brian O.'
'Orvig, Chris'

_publ_section_title
;
 Coordination chemistry of P, O-bidentate phosphinophenolates with Ga3+
 and In3+.
;
_journal_issue 13
_journal_name_full 'Dalton transactions (Cambridge, England : 2003)'
_journal_page_first 2268
_journal_page_last 2274
_journal_paper_doi 10.1039/b501908g
_journal_year 2005
_chemical_formula_sum 'C46 H56 Cl4 In2 O6 P2'
_chemical_formula_weight 1138.29
_space_group_IT_number 2
_symmetry_cell_setting triclinic
_symmetry_Int_Tables_number 2
_symmetry_space_group_name_Hall '-P 1'
_symmetry_space_group_name_H-M 'P -1'
_audit_creation_date 2004-11-23
_audit_creation_method 'by teXsan v1.8'
_audit_update_record
;
?
;
_cell_angle_alpha 105.611(2)
_cell_angle_beta 103.913(2)
_cell_angle_gamma 103.526(2)
_cell_formula_units_Z 1
_cell_length_a 10.3320(4)
_cell_length_b 10.5387(4)
_cell_length_c 12.722(2)
_cell_measurement_reflns_used 7752
_cell_measurement_temperature 173.2
_cell_measurement_theta_max 27.90
_cell_measurement_theta_min 3.05
_cell_volume 1227.2(2)
_computing_cell_refinement 'd*TREK (MSC, 1996-1998)'
_computing_data_collection 'd*TREK (MSC, 1996-1998)'
_computing_data_reduction 'd*TREK (MSC, 1996-1998)'
_computing_publication_material 'teXsan (MSC, 1992-1997)'
_computing_structure_refinement 'teXsan (MSC, 1992-1997)'
_computing_structure_solution
;
SIR97 (Altomare, et. al. 1998)
;
_diffrn_ambient_temperature 173.2
_diffrn_detector_area_resol_mean 11.76
_diffrn_measured_fraction_theta_full 0.796
_diffrn_measured_fraction_theta_max 0.796
_diffrn_measurement_device_type 'Rigaku/ADSC CCD'
_diffrn_measurement_method 'area detector'
_diffrn_orient_matrix_UB_11 0.00000
_diffrn_orient_matrix_UB_12 0.00000
_diffrn_orient_matrix_UB_13 0.00000
_diffrn_orient_matrix_UB_21 0.00000
_diffrn_orient_matrix_UB_22 0.00000
_diffrn_orient_matrix_UB_23 0.00000
_diffrn_orient_matrix_UB_31 0.00000
_diffrn_orient_matrix_UB_32 0.00000
_diffrn_orient_matrix_UB_33 0.00000
_diffrn_radiation_detector CCD
_diffrn_radiation_monochromator graphite
_diffrn_radiation_source 'X-ray tube'
_diffrn_radiation_type 'Mo K\a'
_diffrn_radiation_wavelength 0.7107
_diffrn_reflns_av_R_equivalents 0.03762
_diffrn_reflns_av_sigmaI/netI 0.060
_diffrn_reflns_limit_h_max 11
_diffrn_reflns_limit_h_min -11
_diffrn_reflns_limit_k_max 13
_diffrn_reflns_limit_k_min -13
_diffrn_reflns_limit_l_max 14
_diffrn_reflns_limit_l_min -16
_diffrn_reflns_number 10523
_diffrn_reflns_reduction_process 'Lp corrections applied'
_diffrn_reflns_theta_full 27.92
_diffrn_reflns_theta_max 27.92
_diffrn_reflns_theta_min 3.07
_diffrn_standards_decay_% 0.00
_diffrn_standards_interval_count 0
_diffrn_standards_number 0
_exptl_absorpt_coefficient_mu 1.267
_exptl_absorpt_correction_T_max 1.000
_exptl_absorpt_correction_T_min 0.7311
_exptl_absorpt_correction_type multi-scan
_exptl_crystal_colour clear
_exptl_crystal_density_diffrn 1.540
_exptl_crystal_density_meas ?
_exptl_crystal_description prism
_exptl_crystal_F_000 576.00
_exptl_crystal_size_max 0.25
_exptl_crystal_size_mid 0.15
_exptl_crystal_size_min 0.05
_refine_diff_density_max 0.59
_refine_diff_density_min -0.85
_refine_ls_extinction_method none
_refine_ls_goodness_of_fit_all 1.107
_refine_ls_goodness_of_fit_ref 1.107
_refine_ls_hydrogen_treatment constr
_refine_ls_matrix_type full
_refine_ls_number_constraints 0
_refine_ls_number_parameters 279
_refine_ls_number_reflns 4679
_refine_ls_number_restraints 0
_refine_ls_R_factor_all 0.0428
_refine_ls_R_factor_gt 0.024
_refine_ls_shift/su_max 0.0020
_refine_ls_shift/su_mean 0.0008
_refine_ls_structure_factor_coef Fsqd
_refine_ls_weighting_details 'w = 1/[\s^2^(Fo^2^)]'
_refine_ls_weighting_scheme sigma
_refine_ls_wR_factor_all 0.0680
_refine_ls_wR_factor_ref 0.068
_reflns_number_gt 4242
_reflns_number_total 4679
_reflns_threshold_expression I>3.00\s(I)
_cod_data_source_file b501908g.txt
_cod_data_source_block co249/ks-iii-175
_cod_original_cell_volume 1227.1(2)
_cod_original_sg_symbol_H-M 'P -1 '
_cod_original_formula_sum 'C46 H56 Cl4 In2 O6 P2 '
_cod_database_code 7008351

loop_
_symmetry_equiv_pos_as_xyz
' +x, +y, +z'
' -x, -y, -z'

loop_
_atom_site_label
_atom_site_fract_x
_atom_site_fract_y
_atom_site_fract_z
_atom_site_U_iso_or_equiv
_atom_site_occupancy
_atom_site_refinement_flags
_atom_site_adp_type
_atom_site_calc_flag
_atom_site_calc_attached_atom
In(1) 0.94617(1) 0.08083(1) 0.61661(1) 0.00926(5) 1.000 . Uani d ?
Cl(1) 0.95986(7) -0.10831(6) 0.69241(5) 0.0219(1) 1.000 . Uani d ?
Cl(2) 0.75863(6) 0.13947(6) 0.67944(5) 0.0236(1) 1.000 . Uani d ?
P(1) 1.15719(6) 0.27484(6) 0.78404(4) 0.0105(1) 1.000 . Uani d ?
O(1) 1.1361(1) 0.0734(2) 0.5580(1) 0.0112(3) 1.000 . Uani d ?
O(2) 0.9379(2) 0.2280(2) 0.5178(1) 0.0163(4) 1.000 . Uani d ?
O(3) 0.6879(2) 0.2542(2) 0.4275(2) 0.0264(5) 1.000 . Uani d ?
C(1) 1.2593(2) 0.1791(2) 0.6073(2) 0.0111(5) 1.000 . Uani d ?
C(2) 1.3620(2) 0.1875(2) 0.5527(2) 0.0171(5) 1.000 . Uani d ?
C(3) 1.4895(2) 0.2927(3) 0.6036(2) 0.0199(6) 1.000 . Uani d ?
C(4) 1.5206(2) 0.3976(3) 0.7091(2) 0.0196(6) 1.000 . Uani d ?
C(5) 1.4188(2) 0.3911(2) 0.7629(2) 0.0165(5) 1.000 . Uani d ?
C(6) 1.2893(2) 0.2830(2) 0.7142(2) 0.0115(5) 1.000 . Uani d ?
C(7) 1.6607(3) 0.5121(3) 0.7608(2) 0.0353(7) 1.000 . Uani d ?
C(8) 1.2148(2) 0.2225(2) 0.9074(2) 0.0159(5) 1.000 . Uani d ?
C(9) 1.1180(3) 0.1858(3) 0.9617(2) 0.0246(6) 1.000 . Uani d ?
C(10) 1.1546(3) 0.1389(3) 1.0538(2) 0.0337(7) 1.000 . Uani d ?
C(11) 1.2863(4) 0.1271(3) 1.0894(2) 0.0417(8) 1.000 . Uani d ?
C(12) 1.3834(4) 0.1650(4) 1.0368(3) 0.0439(9) 1.000 . Uani d ?
C(13) 1.3480(3) 0.2132(3) 0.9459(2) 0.0282(7) 1.000 . Uani d ?
C(14) 1.1552(2) 0.4519(2) 0.8417(2) 0.0162(5) 1.000 . Uani d ?
C(15) 1.2342(3) 0.5370(3) 0.9532(2) 0.0381(8) 1.000 . Uani d ?
C(16) 1.2358(4) 0.6746(3) 0.9925(3) 0.0503(9) 1.000 . Uani d ?
C(17) 1.1593(4) 0.7259(3) 0.9191(3) 0.0412(9) 1.000 . Uani d ?
C(18) 1.0800(4) 0.6410(3) 0.8088(3) 0.047(1) 1.000 . Uani d ?
C(19) 1.0755(3) 0.5030(3) 0.7692(2) 0.0341(7) 1.000 . Uani d ?
C(20) 0.7786(4) 0.4967(3) 0.4720(3) 0.0426(9) 1.000 . Uani d ?
C(21) 0.6710(3) 0.3647(3) 0.3877(3) 0.0397(8) 1.000 . Uani d ?
C(22) 0.5792(3) 0.1218(3) 0.3653(3) 0.0331(7) 1.000 . Uani d ?
C(23) 0.6029(4) 0.0416(4) 0.2594(3) 0.0459(9) 1.000 . Uani d ?
H(1) 1.3430 0.1181 0.4772 0.021 1.000 . Uiso c ?
H(2) 1.5608 0.2938 0.5647 0.024 1.000 . Uiso c ?
H(3) 1.4376 0.4635 0.8368 0.020 1.000 . Uiso c ?
H(4) 1.7370 0.4722 0.7738 0.042 1.000 . Uiso c ?
H(5) 1.6712 0.5632 0.7073 0.042 1.000 . Uiso c ?
H(6) 1.6646 0.5765 0.8341 0.042 1.000 . Uiso c ?
H(7) 1.0233 0.1928 0.9354 0.029 1.000 . Uiso c ?
H(8) 1.0861 0.1147 1.0929 0.040 1.000 . Uiso c ?
H(9) 1.3111 0.0915 1.1526 0.050 1.000 . Uiso c ?
H(10) 1.4779 0.1583 1.0638 0.053 1.000 . Uiso c ?
H(11) 1.4177 0.2404 0.9088 0.034 1.000 . Uiso c ?
H(12) 1.2896 0.5013 1.0048 0.046 1.000 . Uiso c ?
H(13) 1.2910 0.7347 1.0719 0.059 1.000 . Uiso c ?
H(14) 1.1616 0.8227 0.9467 0.049 1.000 . Uiso c ?
H(15) 1.0257 0.6778 0.7566 0.057 1.000 . Uiso c ?
H(16) 1.0165 0.4420 0.6907 0.041 1.000 . Uiso c ?
H(17) 0.8728 0.4900 0.4783 0.052 1.000 . Uiso c ?
H(18) 0.7681 0.5741 0.4455 0.052 1.000 . Uiso c ?
H(19) 0.7650 0.5131 0.5476 0.052 1.000 . Uiso c ?
H(20) 0.6841 0.3475 0.3118 0.048 1.000 . Uiso c ?
H(21) 0.5763 0.3706 0.3810 0.048 1.000 . Uiso c ?
H(22) 0.5771 0.0669 0.4163 0.040 1.000 . Uiso c ?
H(23) 0.4886 0.1380 0.3426 0.040 1.000 . Uiso c ?
H(24) 0.5264 -0.0472 0.2206 0.056 1.000 . Uiso c ?
H(25) 0.6042 0.0952 0.2074 0.056 1.000 . Uiso c ?
H(26) 0.6928 0.0242 0.2811 0.056 1.000 . Uiso c ?
H(27) 0.865(4) 0.246(4) 0.488(3) 0.047(9) 1.000 . Uiso d ?
H(28) 0.967(3) 0.219(4) 0.478(3) 0.023(8) 1.000 . Uiso d ?

loop_
_atom_site_aniso_label
_atom_site_aniso_U_11
_atom_site_aniso_U_22
_atom_site_aniso_U_33
_atom_site_aniso_U_12
_atom_site_aniso_U_13
_atom_site_aniso_U_23
In(1) 0.0100(1) 0.00900(9) 0.00818(8) 0.00277(6) 0.00377(6) 0.00152(6)
Cl(1) 0.0380(3) 0.0176(3) 0.0175(2) 0.0115(2) 0.0140(2) 0.0110(2)
Cl(2) 0.0171(3) 0.0247(3) 0.0262(3) 0.0077(2) 0.0125(2) -0.0011(2)
P(1) 0.0121(3) 0.0102(3) 0.0077(2) 0.0031(2) 0.0034(2) 0.0009(2)
O(1) 0.0082(7) 0.0120(7) 0.0099(6) 0.0012(6) 0.0040(5) -0.0008(6)
O(2) 0.0197(9) 0.0173(8) 0.0157(8) 0.0092(7) 0.0070(7) 0.0077(7)
O(3) 0.0249(9) 0.028(1) 0.0271(9) 0.0115(8) 0.0054(7) 0.0102(8)
C(1) 0.010(1) 0.010(1) 0.0107(9) 0.0024(8) 0.0015(7) 0.0023(8)
C(2) 0.018(1) 0.014(1) 0.0152(9) 0.0033(9) 0.0083(8) -0.0010(9)
C(3) 0.014(1) 0.021(1) 0.020(1) 0.0010(9) 0.0093(9) 0.001(1)
C(4) 0.014(1) 0.017(1) 0.020(1) -0.0015(9) 0.0052(8) 0.000(1)
C(5) 0.018(1) 0.013(1) 0.0125(9) 0.0008(9) 0.0039(8) -0.0014(9)
C(6) 0.013(1) 0.012(1) 0.0106(9) 0.0051(8) 0.0046(7) 0.0038(8)
C(7) 0.023(1) 0.031(2) 0.030(1) -0.012(1) 0.011(1) -0.008(1)
C(8) 0.023(1) 0.012(1) 0.0072(8) 0.0033(9) 0.0014(8) 0.0001(8)
C(9) 0.022(1) 0.026(1) 0.016(1) -0.004(1) 0.0027(9) 0.006(1)
C(10) 0.046(2) 0.025(1) 0.014(1) -0.010(1) 0.005(1) 0.006(1)
C(11) 0.072(2) 0.033(2) 0.014(1) 0.014(2) 0.001(1) 0.013(1)
C(12) 0.055(2) 0.060(2) 0.026(1) 0.037(2) 0.006(1) 0.020(2)
C(13) 0.032(1) 0.039(2) 0.019(1) 0.018(1) 0.007(1) 0.012(1)
C(14) 0.018(1) 0.012(1) 0.018(1) 0.0040(9) 0.0100(8) 0.0011(9)
C(15) 0.045(2) 0.025(1) 0.029(1) 0.013(1) 0.000(1) -0.005(1)
C(16) 0.054(2) 0.026(2) 0.046(2) 0.012(2) 0.005(2) -0.017(1)
C(17) 0.048(2) 0.016(1) 0.060(2) 0.013(1) 0.027(2) 0.003(1)
C(18) 0.070(2) 0.026(2) 0.053(2) 0.030(2) 0.021(2) 0.015(2)
C(19) 0.056(2) 0.020(1) 0.026(1) 0.020(1) 0.007(1) 0.005(1)
C(20) 0.054(2) 0.031(2) 0.053(2) 0.016(1) 0.021(2) 0.026(2)
C(21) 0.040(2) 0.042(2) 0.046(2) 0.017(1) 0.008(1) 0.031(2)
C(22) 0.028(1) 0.033(2) 0.036(1) 0.008(1) 0.008(1) 0.010(1)
C(23) 0.053(2) 0.047(2) 0.033(1) 0.028(2) 0.004(1) 0.004(1)

loop_
_atom_type_symbol
_atom_type_oxidation_number
_atom_type_number_in_cell
_atom_type_scat_dispersion_real
_atom_type_scat_dispersion_imag
_atom_type_scat_source
C 0 46 0.002 0.002
;International Tables for Crystallography
(1992, Vol. C, Tables 4.2.6.8 and 6.1.1.1)
;
H 0 56 0.000 0.000
;International Tables for Crystallography
(1992, Vol. C, Table 6.1.1.2)
;
O 0 6 0.008 0.006
;International Tables for Crystallography
(1992, Vol. C, Tables 4.2.6.8 and 6.1.1.1)
;
P 0 2 0.090 0.095
;International Tables for Crystallography
(1992, Vol. C, Tables 4.2.6.8 and 6.1.1.1)
;
Cl 0 4 0.132 0.159
;International Tables for Crystallography
(1992, Vol. C, Tables 4.2.6.8 and 6.1.1.1)
;
In 0 2 -0.936 1.310
;International Tables for Crystallography
(1992, Vol. C, Tables 4.2.6.8 and 6.1.1.1)
;

loop_
_geom_angle_atom_site_label_1
_geom_angle_atom_site_label_2
_geom_angle_atom_site_label_3
_geom_angle
_geom_angle_site_symmetry_1
_geom_angle_site_symmetry_2
_geom_angle_site_symmetry_3
_geom_angle_publ_flag
Cl(1) In(1) Cl(2) 99.41(2) . . . yes
Cl(1) In(1) P(1) 96.55(2) . . . yes
Cl(1) In(1) O(1) 91.82(4) . . . yes
Cl(1) In(1) O(1) 88.54(4) . . 2_756 yes
Cl(1) In(1) O(2) 169.30(5) . . . yes
Cl(2) In(1) P(1) 97.92(2) . . . yes
Cl(2) In(1) O(1) 167.67(4) . . . yes
Cl(2) In(1) O(1) 111.06(4) . . 2_756 yes
Cl(2) In(1) O(2) 88.51(5) . . . yes
P(1) In(1) O(1) 75.60(4) . . . yes
P(1) In(1) O(1) 149.36(4) . . 2_756 yes
P(1) In(1) O(2) 89.40(4) . . . yes
O(1) In(1) O(1) 74.05(6) . . 2_756 yes
O(1) In(1) O(2) 81.02(6) . . . yes
O(1) In(1) O(2) 81.88(6) 2_756 . . yes
In(1) P(1) C(6) 99.44(7) . . . yes
In(1) P(1) C(8) 112.81(7) . . . yes
In(1) P(1) C(14) 122.41(8) . . . yes
C(6) P(1) C(8) 108.2(1) . . . yes
C(6) P(1) C(14) 106.5(1) . . . yes
C(8) P(1) C(14) 106.3(1) . . . yes
In(1) O(1) In(1) 105.95(6) . . 2_756 yes
In(1) O(1) C(1) 121.9(1) . . . yes
In(1) O(1) C(1) 128.2(1) 2_756 . . yes
In(1) O(2) H(27) 125(3) . . . no
In(1) O(2) H(28) 115(3) . . . no
H(27) O(2) H(28) 104(4) . . . no
C(21) O(3) C(22) 115.8(2) . . . yes
O(1) C(1) C(2) 120.4(2) . . . yes
O(1) C(1) C(6) 121.8(2) . . . yes
C(2) C(1) C(6) 117.8(2) . . . yes
C(1) C(2) C(3) 120.9(2) . . . yes
C(1) C(2) H(1) 119.6 . . . no
C(3) C(2) H(1) 119.5 . . . no
C(2) C(3) C(4) 122.1(2) . . . yes
C(2) C(3) H(2) 119.0 . . . no
C(4) C(3) H(2) 118.9 . . . no
C(3) C(4) C(5) 117.4(2) . . . yes
C(3) C(4) C(7) 120.4(2) . . . yes
C(5) C(4) C(7) 122.3(2) . . . yes
C(4) C(5) C(6) 121.7(2) . . . yes
C(4) C(5) H(3) 119.1 . . . no
C(6) C(5) H(3) 119.2 . . . no
P(1) C(6) C(1) 118.2(2) . . . yes
P(1) C(6) C(5) 121.6(2) . . . yes
C(1) C(6) C(5) 120.1(2) . . . yes
C(4) C(7) H(4) 109.8 . . . no
C(4) C(7) H(5) 109.3 . . . no
C(4) C(7) H(6) 109.5 . . . no
H(4) C(7) H(5) 109.3 . . . no
H(4) C(7) H(6) 109.8 . . . no
H(5) C(7) H(6) 109.1 . . . no
P(1) C(8) C(9) 117.8(2) . . . yes
P(1) C(8) C(13) 122.8(2) . . . yes
C(9) C(8) C(13) 119.4(2) . . . yes
C(8) C(9) C(10) 120.2(2) . . . yes
C(8) C(9) H(7) 120.0 . . . no
C(10) C(9) H(7) 119.8 . . . no
C(9) C(10) C(11) 119.7(3) . . . yes
C(9) C(10) H(8) 119.9 . . . no
C(11) C(10) H(8) 120.4 . . . no
C(10) C(11) C(12) 120.3(2) . . . yes
C(10) C(11) H(9) 119.8 . . . no
C(12) C(11) H(9) 119.9 . . . no
C(11) C(12) C(13) 120.2(3) . . . yes
C(11) C(12) H(10) 119.9 . . . no
C(13) C(12) H(10) 119.9 . . . no
C(8) C(13) C(12) 120.1(3) . . . yes
C(8) C(13) H(11) 120.0 . . . no
C(12) C(13) H(11) 119.9 . . . no
P(1) C(14) C(15) 121.8(2) . . . yes
P(1) C(14) C(19) 118.5(2) . . . yes
C(15) C(14) C(19) 119.7(2) . . . yes
C(14) C(15) C(16) 120.2(3) . . . yes
C(14) C(15) H(12) 120.1 . . . no
C(16) C(15) H(12) 119.8 . . . no
C(15) C(16) C(17) 119.8(3) . . . yes
C(15) C(16) H(13) 120.2 . . . no
C(17) C(16) H(13) 120.0 . . . no
C(16) C(17) C(18) 120.0(3) . . . yes
C(16) C(17) H(14) 119.6 . . . no
C(18) C(17) H(14) 120.4 . . . no
C(17) C(18) C(19) 120.7(3) . . . yes
C(17) C(18) H(15) 119.8 . . . no
C(19) C(18) H(15) 119.5 . . . no
C(14) C(19) C(18) 119.6(3) . . . yes
C(14) C(19) H(16) 120.1 . . . no
C(18) C(19) H(16) 120.3 . . . no
C(21) C(20) H(17) 109.6 . . . no
C(21) C(20) H(18) 109.4 . . . no
C(21) C(20) H(19) 109.4 . . . no
H(17) C(20) H(18) 109.5 . . . no
H(17) C(20) H(19) 109.6 . . . no
H(18) C(20) H(19) 109.3 . . . no
O(3) C(21) C(20) 108.5(2) . . . yes
O(3) C(21) H(20) 109.5 . . . no
O(3) C(21) H(21) 109.7 . . . no
C(20) C(21) H(20) 109.8 . . . no
C(20) C(21) H(21) 110.1 . . . no
H(20) C(21) H(21) 109.3 . . . no
O(3) C(22) C(23) 112.5(3) . . . yes
O(3) C(22) H(22) 108.6 . . . no
O(3) C(22) H(23) 108.7 . . . no
C(23) C(22) H(22) 108.7 . . . no
C(23) C(22) H(23) 108.7 . . . no
H(22) C(22) H(23) 109.6 . . . no
C(22) C(23) H(24) 109.2 . . . no
C(22) C(23) H(25) 109.4 . . . no
C(22) C(23) H(26) 109.5 . . . no
H(24) C(23) H(25) 109.5 . . . no
H(24) C(23) H(26) 109.6 . . . no
H(25) C(23) H(26) 109.7 . . . no

loop_
_geom_bond_atom_site_label_1
_geom_bond_atom_site_label_2
_geom_bond_distance
_geom_bond_site_symmetry_1
_geom_bond_site_symmetry_2
_geom_bond_publ_flag
In(1) Cl(1) 2.4544(5) . . yes
In(1) Cl(2) 2.4114(6) . . yes
In(1) P(1) 2.6093(5) . . yes
In(1) O(1) 2.271(1) . . yes
In(1) O(1) 2.191(1) . 2_756 yes
In(1) O(2) 2.247(2) . . yes
P(1) C(6) 1.797(2) . . yes
P(1) C(8) 1.814(2) . . yes
P(1) C(14) 1.819(2) . . yes
O(1) C(1) 1.353(2) . . yes
O(2) H(27) 0.84(4) . . no
O(2) H(28) 0.65(3) . . no
O(3) C(21) 1.419(3) . . yes
O(3) C(22) 1.443(4) . . yes
C(1) C(2) 1.400(3) . . yes
C(1) C(6) 1.408(3) . . yes
C(2) C(3) 1.380(3) . . yes
C(2) H(1) 0.98 . . no
C(3) C(4) 1.398(3) . . yes
C(3) H(2) 0.98 . . no
C(4) C(5) 1.384(3) . . yes
C(4) C(7) 1.511(3) . . yes
C(5) C(6) 1.407(3) . . yes
C(5) H(3) 0.98 . . no
C(7) H(4) 0.98 . . no
C(7) H(5) 0.98 . . no
C(7) H(6) 0.98 . . no
C(8) C(9) 1.387(3) . . yes
C(8) C(13) 1.381(3) . . yes
C(9) C(10) 1.394(4) . . yes
C(9) H(7) 0.98 . . no
C(10) C(11) 1.373(5) . . yes
C(10) H(8) 0.98 . . no
C(11) C(12) 1.375(5) . . yes
C(11) H(9) 0.98 . . no
C(12) C(13) 1.389(4) . . yes
C(12) H(10) 0.98 . . no
C(13) H(11) 0.98 . . no
C(14) C(15) 1.378(4) . . yes
C(14) C(19) 1.388(3) . . yes
C(15) C(16) 1.396(4) . . yes
C(15) H(12) 0.98 . . no
C(16) C(17) 1.380(5) . . yes
C(16) H(13) 0.98 . . no
C(17) C(18) 1.367(5) . . yes
C(17) H(14) 0.98 . . no
C(18) C(19) 1.391(4) . . yes
C(18) H(15) 0.98 . . no
C(19) H(16) 0.98 . . no
C(20) C(21) 1.491(5) . . yes
C(20) H(17) 0.98 . . no
C(20) H(18) 0.98 . . no
C(20) H(19) 0.98 . . no
C(21) H(20) 0.98 . . no
C(21) H(21) 0.98 . . no
C(22) C(23) 1.494(4) . . yes
C(22) H(22) 0.98 . . no
C(22) H(23) 0.98 . . no
C(23) H(24) 0.98 . . no
C(23) H(25) 0.98 . . no
C(23) H(26) 0.98 . . no

loop_
_geom_contact_atom_site_label_1
_geom_contact_atom_site_label_2
_geom_contact_distance
_geom_contact_site_symmetry_1
_geom_contact_site_symmetry_2
_geom_contact_publ_flag
Cl(2) C(3) 3.594(3) . 1_455 no
O(2) O(3) 2.673(2) . . no
O(2) C(22) 3.491(3) . . no
O(2) C(20) 3.557(4) . 2_766 no
O(3) C(3) 3.390(3) . 1_455 no
C(1) C(23) 3.580(4) . 2_756 no
C(3) C(22) 3.533(4) . 1_655 no
C(7) C(10) 3.551(4) . 2_867 no
C(10) C(10) 3.467(5) . 2_757 no
C(13) C(23) 3.434(4) . 2_756 no

loop_
_geom_torsion_atom_site_label_1
_geom_torsion_atom_site_label_2
_geom_torsion_atom_site_label_3
_geom_torsion_atom_site_label_4
_geom_torsion_site_symmetry_1
_geom_torsion_site_symmetry_2
_geom_torsion_site_symmetry_3
_geom_torsion_site_symmetry_4
_geom_torsion
_geom_torsion_publ_flag
In(1) P(1) C(6) C(1) . . . . -10.2(2) no
In(1) P(1) C(6) C(5) . . . . 168.7(2) no
In(1) P(1) C(8) C(9) . . . . -59.7(2) no
In(1) P(1) C(8) C(13) . . . . 117.8(2) no
In(1) P(1) C(14) C(15) . . . . 153.8(2) no
In(1) P(1) C(14) C(19) . . . . -28.5(2) no
In(1) O(1) In(1) Cl(1) . . 2_756 2_756 92.31(5) no
In(1) O(1) In(1) Cl(2) . . 2_756 2_756 -168.16(4) no
In(1) O(1) In(1) P(1) . . 2_756 2_756 -8.1(1) no
In(1) O(1) In(1) O(1) . . 2_756 2_756 0.0000 no
In(1) O(1) In(1) O(2) . . 2_756 2_756 -82.92(7) no
In(1) O(1) C(1) C(2) . . . . -164.4(1) no
In(1) O(1) C(1) C(6) . . . . 15.9(2) no
In(1) O(1) In(1) Cl(1) . 2_756 2_756 2_756 -87.96(5) no
In(1) O(1) In(1) Cl(2) . 2_756 2_756 2_756 116.3(2) no
In(1) O(1) In(1) P(1) . 2_756 2_756 2_756 175.75(6) no
In(1) O(1) In(1) O(1) . 2_756 2_756 . 0.0000 no
In(1) O(1) In(1) O(2) . 2_756 2_756 2_756 84.05(7) no
In(1) O(1) C(1) C(2) . 2_756 2_756 2_756 10.1(3) no
In(1) O(1) C(1) C(6) . 2_756 2_756 2_756 -170.2(1) no
Cl(1) In(1) P(1) C(6) . . . . 102.07(7) no
Cl(1) In(1) P(1) C(8) . . . . -12.41(8) no
Cl(1) In(1) P(1) C(14) . . . . -141.36(8) no
Cl(1) In(1) O(1) C(1) . . . . -112.8(1) no
Cl(1) In(1) O(1) C(1) . . 2_756 2_756 65.2(2) no
Cl(2) In(1) P(1) C(6) . . . . -157.43(7) no
Cl(2) In(1) P(1) C(8) . . . . 88.09(8) no
Cl(2) In(1) P(1) C(14) . . . . -40.86(9) no
Cl(2) In(1) O(1) C(1) . . . . 43.0(3) no
Cl(2) In(1) O(1) C(1) . . 2_756 2_756 -34.3(2) no
P(1) In(1) O(1) C(1) . . . . -16.5(1) no
P(1) In(1) O(1) C(1) . . 2_756 2_756 165.6(1) no
P(1) C(6) C(1) O(1) . . . . -1.3(3) no
P(1) C(6) C(1) C(2) . . . . 179.0(2) no
P(1) C(6) C(5) C(4) . . . . -179.9(2) no
P(1) C(8) C(9) C(10) . . . . 177.2(2) no
P(1) C(8) C(13) C(12) . . . . -176.3(2) no
P(1) C(14) C(15) C(16) . . . . 176.7(3) no
P(1) C(14) C(19) C(18) . . . . -175.6(3) no
O(1) In(1) P(1) C(6) . . . . 11.86(8) no
O(1) In(1) P(1) C(8) . . . . -102.61(9) no
O(1) In(1) P(1) C(14) . . . . 128.44(9) no
O(1) In(1) O(1) In(1) . . 2_756 2_756 0.0000 no
O(1) In(1) O(1) C(1) . . 2_756 2_756 157.5(2) no
O(1) In(1) P(1) C(6) . 2_756 2_756 2_756 -3.8(1) no
O(1) In(1) P(1) C(8) . 2_756 2_756 2_756 110.7(1) no
O(1) In(1) P(1) C(14) . 2_756 2_756 2_756 -120.4(1) no
O(1) In(1) O(1) In(1) . 2_756 2_756 . 0.0000 no
O(1) In(1) O(1) C(1) . 2_756 2_756 2_756 -159.2(2) no
O(1) C(1) C(2) C(3) . . . . -178.2(2) no
O(1) C(1) C(6) C(5) . . . . 179.8(2) no
O(2) In(1) P(1) C(6) . . . . -69.02(8) no
O(2) In(1) P(1) C(8) . . . . 176.5(1) no
O(2) In(1) P(1) C(14) . . . . 47.6(1) no
O(2) In(1) O(1) C(1) . . . . 75.2(1) no
O(2) In(1) O(1) C(1) . . 2_756 2_756 -119.6(2) no
C(1) C(2) C(3) C(4) . . . . -2.2(4) no
C(1) C(6) P(1) C(8) . . . . 107.8(2) no
C(1) C(6) P(1) C(14) . . . . -138.2(2) no
C(1) C(6) C(5) C(4) . . . . -1.1(3) no
C(2) C(1) C(6) C(5) . . . . 0.1(3) no
C(2) C(3) C(4) C(5) . . . . 1.3(4) no
C(2) C(3) C(4) C(7) . . . . -179.0(2) no
C(3) C(2) C(1) C(6) . . . . 1.5(3) no
C(3) C(4) C(5) C(6) . . . . 0.3(4) no
C(5) C(6) P(1) C(8) . . . . -73.4(2) no
C(5) C(6) P(1) C(14) . . . . 40.6(2) no
C(6) P(1) C(8) C(9) . . . . -168.8(2) no
C(6) P(1) C(8) C(13) . . . . 8.8(2) no
C(6) P(1) C(14) C(15) . . . . -93.1(2) no
C(6) P(1) C(14) C(19) . . . . 84.5(2) no
C(6) C(5) C(4) C(7) . . . . -179.3(2) no
C(8) P(1) C(14) C(15) . . . . 22.2(3) no
C(8) P(1) C(14) C(19) . . . . -160.2(2) no
C(8) C(9) C(10) C(11) . . . . -1.0(4) no
C(8) C(13) C(12) C(11) . . . . -0.4(5) no
C(9) C(8) P(1) C(14) . . . . 77.1(2) no
C(9) C(8) C(13) C(12) . . . . 1.1(4) no
C(9) C(10) C(11) C(12) . . . . 1.8(4) no
C(10) C(9) C(8) C(13) . . . . -0.4(4) no
C(10) C(11) C(12) C(13) . . . . -1.1(5) no
C(13) C(8) P(1) C(14) . . . . -105.4(2) no
C(14) C(15) C(16) C(17) . . . . -0.8(6) no
C(14) C(19) C(18) C(17) . . . . -1.6(5) no
C(15) C(14) C(19) C(18) . . . . 2.1(5) no
C(15) C(16) C(17) C(18) . . . . 1.4(6) no
C(16) C(15) C(14) C(19) . . . . -1.0(5) no
C(16) C(17) C(18) C(19) . . . . -0.2(6) no
C(20) C(21) O(3) C(22) . . . . 171.1(2) no
C(21) O(3) C(22) C(23) . . . . 83.9(3) no
